data_4339862
loop_
_publ_author_name
'Sachse, Anna'
'M\"osch-Zanetti, Nadia C'
'Lyashenko, Ganna'
'Wielandt, J. Wolfram'
'Most, Kerstin'
'Magull, J\"org'
'Dall'Antonia, Fabio'
'Pal, Aritra'
'Herbst-Irmer, Regine'

_publ_section_title
;
 Rhenium(V) oxo complexes with acetylacetone derived Schiff bases:
 structure and catalytic epoxidation.
;
_journal_issue 17
_journal_name_full 'Inorganic chemistry'
_journal_page_first 7129
_journal_page_last 7135
_journal_paper_doi 10.1021/ic700381n
_journal_volume 46
_journal_year 2007
_chemical_formula_sum 'C35.5 H62 Cl3 N2 O3 Re S'
_chemical_formula_weight 889.48
_chemical_name_systematic
; 
 ? 
;
_space_group_IT_number 14
_symmetry_space_group_name_Hall '-P 2yn'
_symmetry_space_group_name_H-M 'P 1 21/n 1'
_atom_sites_solution_hydrogens geom
_atom_sites_solution_primary direct
_atom_sites_solution_secondary difmap
_audit_creation_method SHELXL-97
_cell_angle_alpha 90.00
_cell_angle_beta 113.981(3)
_cell_angle_gamma 90.00
_cell_formula_units_Z 4
_cell_length_a 14.5256(6)
_cell_length_b 17.4906(6)
_cell_length_c 17.1378(8)
_cell_measurement_temperature 133(2)
_cell_volume 3978.2(3)
_computing_structure_refinement 'SHELXL-97 (Sheldrick, 1997)'
_computing_structure_solution 'SHELXS-97 (Sheldrick, 1990)'
_diffrn_ambient_temperature 133(2)
_diffrn_measured_fraction_theta_full 0.993
_diffrn_measured_fraction_theta_max 0.993
_diffrn_radiation_monochromator graphite
_diffrn_radiation_source 'fine-focus sealed tube'
_diffrn_radiation_type MoK\a
_diffrn_radiation_wavelength 0.71073
_diffrn_reflns_av_R_equivalents 0.0723
_diffrn_reflns_av_sigmaI/netI 0.0411
_diffrn_reflns_limit_h_max 17
_diffrn_reflns_limit_h_min -17
_diffrn_reflns_limit_k_max 20
_diffrn_reflns_limit_k_min -18
_diffrn_reflns_limit_l_max 20
_diffrn_reflns_limit_l_min -20
_diffrn_reflns_number 38550
_diffrn_reflns_theta_full 24.83
_diffrn_reflns_theta_max 24.83
_diffrn_reflns_theta_min 1.56
_exptl_absorpt_coefficient_mu 3.343
_exptl_crystal_density_diffrn 1.485
_exptl_crystal_density_method 'not measured'
_exptl_crystal_F_000 1820
_refine_diff_density_max 0.823
_refine_diff_density_min -0.861
_refine_diff_density_rms 0.097
_refine_ls_extinction_method none
_refine_ls_goodness_of_fit_ref 1.012
_refine_ls_hydrogen_treatment mixed
_refine_ls_matrix_type full
_refine_ls_number_parameters 396
_refine_ls_number_reflns 6807
_refine_ls_number_restraints 2
_refine_ls_restrained_S_all 1.012
_refine_ls_R_factor_all 0.0465
_refine_ls_R_factor_gt 0.0343
_refine_ls_shift/su_max 0.110
_refine_ls_shift/su_mean 0.001
_refine_ls_structure_factor_coef Fsqd
_refine_ls_weighting_details 'calc w=1/[\s^2^(Fo^2^)+(0.0501P)^2^+1.4757P] where P=(Fo^2^+2Fc^2^)/3'
_refine_ls_weighting_scheme calc
_refine_ls_wR_factor_gt 0.0802
_refine_ls_wR_factor_ref 0.0839
_reflns_number_gt 5622
_reflns_number_total 6807
_reflns_threshold_expression >2sigma(I)
_cod_data_source_file ic700381n_si1.cif
_cod_data_source_block as161
_cod_original_formula_sum 'C35.50 H62 Cl3 N2 O3 Re S'
_cod_database_code 4339862

loop_
_symmetry_equiv_pos_as_xyz
'x, y, z'
'-x+1/2, y+1/2, -z+1/2'
'-x, -y, -z'
'x-1/2, -y-1/2, z-1/2'

loop_
_atom_site_label
_atom_site_type_symbol
_atom_site_fract_x
_atom_site_fract_y
_atom_site_fract_z
_atom_site_U_iso_or_equiv
_atom_site_adp_type
_atom_site_occupancy
_atom_site_symmetry_multiplicity
_atom_site_calc_flag
_atom_site_refinement_flags
_atom_site_disorder_assembly
_atom_site_disorder_group
N1 N 0.0759(3) 0.1360(2) 0.4215(3) 0.0318(9) Uani 1 1 d . . .
Re1 Re 0.091229(13) 0.112375(11) 0.304750(12) 0.02906(7) Uani 1 1 d . . .
S1 S 0.26583(11) 0.07276(9) 0.55133(10) 0.0474(3) Uani 1 1 d . . .
Cl1 Cl 0.10980(10) -0.02121(7) 0.34102(9) 0.0387(3) Uani 1 1 d . . .
Cl2 Cl 0.04448(9) 0.24063(7) 0.25872(9) 0.0401(3) Uani 1 1 d . . .
Cl3 Cl 0.07813(10) 0.08647(8) 0.16454(8) 0.0446(3) Uani 1 1 d . . .
O1 O 0.2154(2) 0.12581(19) 0.3519(2) 0.0325(7) Uani 1 1 d . . .
O2 O -0.0568(3) 0.0883(2) 0.2632(2) 0.0360(8) Uani 1 1 d . . .
N2 N 0.3646(3) 0.2997(2) 0.3457(3) 0.0326(9) Uani 1 1 d . . .
C1 C 0.0097(4) 0.1279(3) 0.5312(3) 0.0400(12) Uani 1 1 d . . .
H1A H 0.0793 0.1248 0.5742 0.060 Uiso 1 1 calc R . .
H1B H -0.0325 0.0919 0.5459 0.060 Uiso 1 1 calc R . .
H1C H -0.0158 0.1800 0.5300 0.060 Uiso 1 1 calc R . .
C2 C 0.0069(3) 0.1081(3) 0.4451(3) 0.0323(10) Uani 1 1 d . . .
C3 C -0.0750(4) 0.0633(3) 0.3908(3) 0.0377(12) Uani 1 1 d . . .
H3A H -0.1115 0.0353 0.4164 0.045 Uiso 1 1 calc R . .
C4 C -0.1058(4) 0.0570(3) 0.3046(4) 0.0402(12) Uani 1 1 d . . .
C5 C -0.1985(4) 0.0146(4) 0.2492(4) 0.0598(18) Uani 1 1 d . . .
H5A H -0.2448 0.0495 0.2065 0.090 Uiso 1 1 calc R . .
H5B H -0.2313 -0.0064 0.2843 0.090 Uiso 1 1 calc R . .
H5C H -0.1801 -0.0272 0.2202 0.090 Uiso 1 1 calc R . .
C6 C 0.1450(4) 0.1939(3) 0.4766(3) 0.0370(11) Uani 1 1 d . . .
C7 C 0.2372(4) 0.1732(3) 0.5382(3) 0.0364(11) Uani 1 1 d . . .
C8 C 0.3036(4) 0.2269(4) 0.5892(4) 0.0497(15) Uani 1 1 d . . .
H8A H 0.3675 0.2120 0.6310 0.060 Uiso 1 1 calc R . .
C9 C 0.2747(5) 0.3047(4) 0.5779(4) 0.0557(16) Uani 1 1 d . . .
H9A H 0.3198 0.3426 0.6124 0.067 Uiso 1 1 calc R . .
C10 C 0.1819(5) 0.3262(4) 0.5175(4) 0.0501(14) Uani 1 1 d . . .
H10A H 0.1615 0.3782 0.5090 0.060 Uiso 1 1 calc R . .
C11 C 0.1231(4) 0.2713(3) 0.4724(4) 0.0344(12) Uani 1 1 d . . .
H11A H 0.0581 0.2862 0.4324 0.041 Uiso 1 1 calc R . .
C12 C 0.3767(4) 0.0722(5) 0.6496(4) 0.0646(19) Uani 1 1 d . . .
H12A H 0.3973 0.0193 0.6666 0.097 Uiso 1 1 calc R . .
H12B H 0.3621 0.0976 0.6942 0.097 Uiso 1 1 calc R . .
H12C H 0.4312 0.0994 0.6415 0.097 Uiso 1 1 calc R . .
C13 C 0.2846(4) 0.3518(3) 0.3538(3) 0.0354(11) Uani 1 1 d . . .
H13A H 0.2285 0.3192 0.3530 0.043 Uiso 1 1 calc R . .
H13B H 0.3143 0.3768 0.4105 0.043 Uiso 1 1 calc R . .
C14 C 0.2415(5) 0.4125(3) 0.2878(5) 0.0534(16) Uani 1 1 d . . .
H14A H 0.2131 0.3887 0.2304 0.064 Uiso 1 1 calc R . .
H14B H 0.2959 0.4478 0.2902 0.064 Uiso 1 1 calc R . .
C15 C 0.1601(4) 0.4574(3) 0.3007(4) 0.0462(14) Uani 1 1 d . . .
H15A H 0.1860 0.4749 0.3608 0.055 Uiso 1 1 calc R . .
H15B H 0.1019 0.4233 0.2905 0.055 Uiso 1 1 calc R . .
C16 C 0.1248(5) 0.5260(4) 0.2425(5) 0.0650(19) Uani 1 1 d . . .
H16A H 0.0709 0.5520 0.2526 0.097 Uiso 1 1 calc R . .
H16B H 0.0993 0.5092 0.1829 0.097 Uiso 1 1 calc R . .
H16C H 0.1813 0.5613 0.2542 0.097 Uiso 1 1 calc R . .
C17 C 0.3142(4) 0.2486(3) 0.2663(3) 0.0400(12) Uani 1 1 d . . .
H17A H 0.3488 0.1985 0.2791 0.048 Uiso 1 1 calc R . .
H17B H 0.2438 0.2397 0.2587 0.048 Uiso 1 1 calc R . .
C18 C 0.3120(8) 0.2749(4) 0.1850(5) 0.082(3) Uani 1 1 d . A .
H18A H 0.3821 0.2797 0.1900 0.099 Uiso 1 1 calc R . .
H18B H 0.2810 0.3264 0.1727 0.099 Uiso 1 1 calc R . .
C19 C 0.2542(5) 0.2226(3) 0.1110(4) 0.0474(14) Uani 1 1 d . . .
H19A H 0.1812 0.2275 0.0965 0.057 Uiso 0.655(16) 1 calc PR A 1
H19B H 0.2740 0.1689 0.1280 0.057 Uiso 0.655(16) 1 calc PR A 1
H19C H 0.2258 0.1778 0.1288 0.057 Uiso 0.345(16) 1 d PR A 2
H19D H 0.2002 0.2498 0.0639 0.057 Uiso 0.345(16) 1 d PR A 2
C20A C 0.2749(7) 0.2421(6) 0.0313(6) 0.050(3) Uiso 0.655(16) 1 d P A 1
H20A H 0.2359 0.2076 -0.0156 0.075 Uiso 0.655(16) 1 calc PR A 1
H20B H 0.3468 0.2359 0.0450 0.075 Uiso 0.655(16) 1 calc PR A 1
H20C H 0.2548 0.2950 0.0140 0.075 Uiso 0.655(16) 1 calc PR A 1
C20B C 0.3338(18) 0.2029(15) 0.0903(17) 0.079(8) Uiso 0.345(16) 1 d P A 2
H20D H 0.3889 0.1821 0.1409 0.118 Uiso 0.345(16) 1 calc PR A 2
H20E H 0.3574 0.2483 0.0704 0.118 Uiso 0.345(16) 1 calc PR A 2
H20F H 0.3115 0.1642 0.0450 0.118 Uiso 0.345(16) 1 calc PR A 2
C21 C 0.4015(4) 0.2480(3) 0.4247(3) 0.0349(11) Uani 1 1 d . . .
H21A H 0.4241 0.2809 0.4762 0.042 Uiso 1 1 calc R . .
H21B H 0.3437 0.2174 0.4238 0.042 Uiso 1 1 calc R . .
C22 C 0.4858(4) 0.1943(3) 0.4332(3) 0.0414(12) Uani 1 1 d . . .
H22A H 0.5469 0.2242 0.4413 0.050 Uiso 1 1 calc R . .
H22B H 0.4667 0.1642 0.3800 0.050 Uiso 1 1 calc R . .
C23 C 0.5090(5) 0.1403(4) 0.5084(4) 0.0505(14) Uani 1 1 d . . .
H23A H 0.5310 0.1706 0.5618 0.061 Uiso 1 1 calc R . .
H23B H 0.4467 0.1126 0.5017 0.061 Uiso 1 1 calc R . .
C24 C 0.5902(5) 0.0828(4) 0.5160(5) 0.0610(17) Uani 1 1 d . . .
H24A H 0.6003 0.0478 0.5634 0.091 Uiso 1 1 calc R . .
H24B H 0.6533 0.1097 0.5266 0.091 Uiso 1 1 calc R . .
H24C H 0.5695 0.0536 0.4627 0.091 Uiso 1 1 calc R . .
C25 C 0.4512(3) 0.3439(3) 0.3408(3) 0.0318(10) Uani 1 1 d . . .
H25A H 0.4243 0.3778 0.2903 0.038 Uiso 1 1 calc R . .
H25B H 0.4975 0.3071 0.3313 0.038 Uiso 1 1 calc R . .
C26 C 0.5118(4) 0.3920(3) 0.4181(3) 0.0342(11) Uani 1 1 d . . .
H26A H 0.5390 0.3595 0.4698 0.041 Uiso 1 1 calc R . .
H26B H 0.4681 0.4316 0.4268 0.041 Uiso 1 1 calc R . .
C27 C 0.5979(4) 0.4297(3) 0.4032(3) 0.0369(11) Uani 1 1 d . . .
H27A H 0.6410 0.3893 0.3951 0.044 Uiso 1 1 calc R . .
H27B H 0.5695 0.4601 0.3500 0.044 Uiso 1 1 calc R . .
C28 C 0.6619(4) 0.4808(3) 0.4752(4) 0.0432(13) Uani 1 1 d . . .
H28A H 0.7209 0.4975 0.4658 0.065 Uiso 1 1 calc R . .
H28B H 0.6840 0.4526 0.5292 0.065 Uiso 1 1 calc R . .
H28C H 0.6225 0.5255 0.4777 0.065 Uiso 1 1 calc R . .
O1L O 0.5954(5) 0.2169(4) 0.2806(4) 0.1009(19) Uiso 1 1 d . . .
C1L C 0.6843(8) 0.1743(7) 0.3160(8) 0.114(3) Uiso 1 1 d . . .
H1LA H 0.6788 0.1269 0.2829 0.137 Uiso 1 1 calc R . .
H1LB H 0.6989 0.1605 0.3759 0.137 Uiso 1 1 calc R . .
C2L C 0.7675(8) 0.2266(6) 0.3117(7) 0.103(3) Uiso 1 1 d . . .
H2LA H 0.8163 0.2406 0.3698 0.124 Uiso 1 1 calc R . .
H2LB H 0.8040 0.2009 0.2814 0.124 Uiso 1 1 calc R . .
C3L C 0.7146(7) 0.2943(6) 0.2648(7) 0.104(3) Uiso 1 1 d . . .
H3LA H 0.7204 0.3372 0.3042 0.124 Uiso 1 1 calc R . .
H3LB H 0.7415 0.3107 0.2229 0.124 Uiso 1 1 calc R . .
C4L C 0.6129(7) 0.2695(6) 0.2230(7) 0.101(3) Uiso 1 1 d . . .
H4LA H 0.6021 0.2437 0.1686 0.121 Uiso 1 1 calc R . .
H4LB H 0.5664 0.3136 0.2106 0.121 Uiso 1 1 calc R . .
C5L C -0.0051(16) 0.4748(13) 0.5426(12) 0.038(5) Uiso 0.25 1 d PG B -1
H5L H -0.0189 0.4408 0.5798 0.045 Uiso 0.25 1 calc PR B -1
C6L C 0.0519(19) 0.5402(15) 0.5752(11) 0.065(10) Uiso 0.25 1 d PG B -1
H6L H 0.0771 0.5509 0.6346 0.078 Uiso 0.25 1 calc PR B -1
C7L C 0.072(2) 0.5900(13) 0.5209(17) 0.101(19) Uiso 0.25 1 d PG B -1
H7L H 0.1111 0.6347 0.5432 0.122 Uiso 0.25 1 calc PR B -1
C8L C 0.035(2) 0.5743(13) 0.4340(16) 0.081(10) Uiso 0.25 1 d PG B -1
H8L H 0.0491 0.6083 0.3969 0.097 Uiso 0.25 1 calc PR B -1
C9L C -0.0218(19) 0.5089(13) 0.4014(11) 0.061(8) Uiso 0.25 1 d PG B -1
H9L H -0.0470 0.4982 0.3420 0.073 Uiso 0.25 1 calc PR B -1
C10L C -0.0420(13) 0.4591(11) 0.4557(12) 0.037(5) Uiso 0.25 1 d PG B -1
C11L C -0.101(4) 0.403(3) 0.415(4) 0.141(19) Uiso 0.25 1 d P B -1
H11B H -0.1701 0.4214 0.3863 0.211 Uiso 0.25 1 calc PR B -1
H11C H -0.0976 0.3623 0.4551 0.211 Uiso 0.25 1 calc PR B -1
H11D H -0.0784 0.3826 0.3719 0.211 Uiso 0.25 1 calc PR B -1
C12L C 0.005(3) 0.520(2) 0.417(2) 0.13(2) Uiso 0.25 1 d PGD C -2
C13L C -0.050(3) 0.452(2) 0.399(2) 0.098(13) Uiso 0.25 1 d PG C -2
H13L H -0.0741 0.4315 0.3428 0.118 Uiso 0.25 1 calc PR C -2
C14L C -0.069(3) 0.4154(18) 0.462(3) 0.11(2) Uiso 0.25 1 d PG C -2
H14L H -0.1068 0.3691 0.4497 0.126 Uiso 0.25 1 calc PR C -2
C15L C -0.034(3) 0.446(2) 0.544(2) 0.100(15) Uiso 0.25 1 d PG C -2
H15L H -0.0471 0.4207 0.5874 0.120 Uiso 0.25 1 calc PR C -2
C16L C 0.021(3) 0.514(2) 0.562(2) 0.094(11) Uiso 0.25 1 d PG C -2
H16L H 0.0452 0.5347 0.6183 0.112 Uiso 0.25 1 calc PR C -2
C17L C 0.040(3) 0.5508(19) 0.499(3) 0.14(2) Uiso 0.25 1 d PGD C -2
H17L H 0.0779 0.5971 0.5115 0.168 Uiso 0.25 1 calc PR C -2
C18L C 0.004(6) 0.595(3) 0.370(3) 0.21(3) Uiso 0.25 1 d PD C -2
H18C H 0.0733 0.6141 0.3885 0.320 Uiso 0.25 1 calc PR C -2
H18D H -0.0376 0.6327 0.3817 0.320 Uiso 0.25 1 calc PR C -2
H18E H -0.0232 0.5847 0.3080 0.320 Uiso 0.25 1 calc PR C -2

loop_
_atom_site_aniso_label
_atom_site_aniso_U_11
_atom_site_aniso_U_22
_atom_site_aniso_U_33
_atom_site_aniso_U_23
_atom_site_aniso_U_13
_atom_site_aniso_U_12
N1 0.029(2) 0.032(2) 0.032(2) -0.0042(18) 0.0109(18) -0.0042(17)
Re1 0.02698(11) 0.03118(11) 0.02771(11) -0.00298(9) 0.00978(8) -0.00598(9)
S1 0.0420(7) 0.0510(9) 0.0456(8) 0.0073(7) 0.0139(6) 0.0073(7)
Cl1 0.0450(7) 0.0297(6) 0.0466(7) -0.0009(6) 0.0242(6) -0.0018(5)
Cl2 0.0364(6) 0.0352(7) 0.0394(7) 0.0041(6) 0.0058(5) -0.0014(5)
Cl3 0.0527(7) 0.0530(8) 0.0315(6) -0.0126(6) 0.0207(6) -0.0195(6)
O1 0.0303(17) 0.0338(19) 0.0337(18) -0.0022(15) 0.0134(15) -0.0057(14)
O2 0.0342(18) 0.037(2) 0.0357(19) -0.0042(16) 0.0130(15) -0.0084(15)
N2 0.036(2) 0.029(2) 0.032(2) -0.0016(19) 0.0129(18) -0.0067(18)
C1 0.038(3) 0.044(3) 0.040(3) -0.001(3) 0.018(2) 0.003(2)
C2 0.027(2) 0.029(2) 0.038(3) 0.001(2) 0.010(2) 0.004(2)
C3 0.037(3) 0.034(3) 0.047(3) -0.007(2) 0.022(2) -0.007(2)
C4 0.032(3) 0.035(3) 0.055(3) -0.011(3) 0.020(3) -0.010(2)
C5 0.043(3) 0.077(5) 0.063(4) -0.030(4) 0.025(3) -0.030(3)
C6 0.039(3) 0.039(3) 0.035(3) -0.007(2) 0.016(2) -0.009(2)
C7 0.033(2) 0.045(3) 0.034(3) -0.003(2) 0.016(2) -0.007(2)
C8 0.039(3) 0.077(5) 0.032(3) -0.007(3) 0.012(2) -0.011(3)
C9 0.070(4) 0.052(4) 0.048(4) -0.015(3) 0.027(3) -0.024(3)
C10 0.058(4) 0.044(3) 0.053(4) 0.001(3) 0.028(3) -0.002(3)
C11 0.052(3) 0.014(2) 0.052(3) 0.002(2) 0.036(3) 0.003(2)
C12 0.041(3) 0.100(6) 0.050(4) 0.020(4) 0.015(3) 0.007(4)
C13 0.031(2) 0.039(3) 0.039(3) -0.007(2) 0.016(2) -0.006(2)
C14 0.061(4) 0.038(3) 0.074(4) 0.013(3) 0.040(4) 0.013(3)
C15 0.031(3) 0.054(4) 0.047(3) -0.013(3) 0.009(2) 0.002(3)
C16 0.061(4) 0.042(4) 0.094(6) 0.007(4) 0.033(4) 0.010(3)
C17 0.049(3) 0.032(3) 0.036(3) -0.005(2) 0.014(2) -0.013(2)
C18 0.140(7) 0.046(4) 0.043(4) -0.007(3) 0.019(4) -0.023(5)
C19 0.057(3) 0.045(3) 0.035(3) -0.008(3) 0.013(3) -0.013(3)
C21 0.041(3) 0.034(3) 0.030(3) -0.001(2) 0.015(2) -0.012(2)
C22 0.043(3) 0.043(3) 0.036(3) 0.004(3) 0.014(2) -0.003(2)
C23 0.058(3) 0.045(3) 0.042(3) 0.013(3) 0.013(3) -0.009(3)
C24 0.063(4) 0.049(4) 0.060(4) 0.017(3) 0.014(3) -0.001(3)
C25 0.033(2) 0.031(3) 0.029(2) 0.000(2) 0.010(2) -0.005(2)
C26 0.038(3) 0.027(2) 0.035(3) -0.005(2) 0.012(2) -0.004(2)
C27 0.037(3) 0.035(3) 0.039(3) -0.001(2) 0.016(2) -0.003(2)
C28 0.047(3) 0.036(3) 0.042(3) -0.003(3) 0.013(3) -0.007(2)

loop_
_atom_type_symbol
_atom_type_description
_atom_type_scat_dispersion_real
_atom_type_scat_dispersion_imag
_atom_type_scat_source
C C 0.0033 0.0016 'International Tables Vol C Tables 4.2.6.8 and 6.1.1.4'
H H 0.0000 0.0000 'International Tables Vol C Tables 4.2.6.8 and 6.1.1.4'
N N 0.0061 0.0033 'International Tables Vol C Tables 4.2.6.8 and 6.1.1.4'
O O 0.0106 0.0060 'International Tables Vol C Tables 4.2.6.8 and 6.1.1.4'
S S 0.1246 0.1234 'International Tables Vol C Tables 4.2.6.8 and 6.1.1.4'
Cl Cl 0.1484 0.1585 'International Tables Vol C Tables 4.2.6.8 and 6.1.1.4'
Re Re -1.0185 7.2310 'International Tables Vol C Tables 4.2.6.8 and 6.1.1.4'

loop_
_geom_angle_atom_site_label_1
_geom_angle_atom_site_label_2
_geom_angle_atom_site_label_3
_geom_angle
C2 N1 C6 117.7(4)
C2 N1 Re1 126.6(3)
C6 N1 Re1 115.5(3)
O1 Re1 O2 171.80(15)
O1 Re1 N1 91.32(15)
O2 Re1 N1 82.48(14)
O1 Re1 Cl3 98.23(12)
O2 Re1 Cl3 88.14(10)
N1 Re1 Cl3 170.34(11)
O1 Re1 Cl2 97.73(12)
O2 Re1 Cl2 87.70(11)
N1 Re1 Cl2 90.20(12)
Cl3 Re1 Cl2 87.12(5)
O1 Re1 Cl1 91.49(12)
O2 Re1 Cl1 83.12(11)
N1 Re1 Cl1 89.41(12)
Cl3 Re1 Cl1 91.75(5)
Cl2 Re1 Cl1 170.78(4)
C12 S1 C7 101.3(3)
C4 O2 Re1 129.1(3)
C25 N2 C13 112.5(4)
C25 N2 C21 110.6(4)
C13 N2 C21 106.0(4)
C25 N2 C17 110.9(4)
C13 N2 C17 108.7(4)
C21 N2 C17 107.9(4)
N1 C2 C3 123.0(5)
N1 C2 C1 119.8(4)
C3 C2 C1 117.1(4)
C4 C3 C2 125.3(5)
O2 C4 C3 122.7(5)
O2 C4 C5 114.2(5)
C3 C4 C5 123.0(5)
C7 C6 C11 115.4(5)
C7 C6 N1 120.7(5)
C11 C6 N1 123.9(5)
C6 C7 C8 121.4(5)
C6 C7 S1 117.2(4)
C8 C7 S1 121.4(4)
C7 C8 C9 118.5(6)
C10 C9 C8 120.7(6)
C11 C10 C9 116.7(6)
C10 C11 C6 127.3(6)
C14 C13 N2 117.1(4)
C13 C14 C15 111.8(5)
C14 C15 C16 113.1(5)
C18 C17 N2 118.6(5)
C17 C18 C19 113.6(6)
C20B C19 C18 97.4(12)
C20B C19 C20A 49.4(11)
C18 C19 C20A 111.5(6)
C22 C21 N2 115.6(4)
C21 C22 C23 111.2(4)
C24 C23 C22 112.4(5)
N2 C25 C26 116.0(4)
C25 C26 C27 108.5(4)
C28 C27 C26 113.3(4)
C1L O1L C4L 104.4(8)
O1L C1L C2L 105.5(9)
C3L C2L C1L 105.1(9)
C4L C3L C2L 103.6(9)
C3L C4L O1L 106.6(9)
C6L C5L C10L 120.0
C5L C6L C7L 120.0
C6L C7L C8L 120.0
C9L C8L C7L 120.0
C8L C9L C10L 120.0
C11L C10L C9L 112(3)
C11L C10L C5L 127(3)
C9L C10L C5L 120.0
C13L C12L C17L 120.0
C13L C12L C18L 136(2)
C17L C12L C18L 97.4(8)
C14L C13L C12L 120.0
C13L C14L C15L 120.0
C16L C15L C14L 120.0
C15L C16L C17L 120.0
C16L C17L C12L 120.0

loop_
_geom_bond_atom_site_label_1
_geom_bond_atom_site_label_2
_geom_bond_distance
N1 C2 1.318(6)
N1 C6 1.468(6)
N1 Re1 2.142(4)
Re1 O1 1.667(3)
Re1 O2 2.016(3)
Re1 Cl3 2.3757(12)
Re1 Cl2 2.3834(13)
Re1 Cl1 2.4046(13)
S1 C12 1.796(7)
S1 C7 1.798(6)
O2 C4 1.311(6)
N2 C25 1.507(6)
N2 C13 1.527(6)
N2 C21 1.533(6)
N2 C17 1.540(6)
C1 C2 1.500(7)
C2 C3 1.412(7)
C3 C4 1.362(8)
C4 C5 1.492(7)
C6 C7 1.375(7)
C6 C11 1.386(7)
C7 C8 1.375(8)
C8 C9 1.415(9)
C9 C10 1.377(9)
C10 C11 1.307(8)
C13 C14 1.492(8)
C14 C15 1.508(7)
C15 C16 1.511(9)
C17 C18 1.455(9)
C18 C19 1.512(9)
C19 C20B 1.38(2)
C19 C20A 1.551(10)
C21 C22 1.503(7)
C22 C23 1.522(7)
C23 C24 1.516(9)
C25 C26 1.513(7)
C26 C27 1.524(7)
C27 C28 1.501(7)
O1L C1L 1.397(12)
O1L C4L 1.445(11)
C1L C2L 1.541(13)
C2L C3L 1.461(13)
C3L C4L 1.422(13)
C5L C6L 1.3900
C5L C10L 1.3900
C6L C7L 1.3900
C7L C8L 1.3900
C8L C9L 1.3900
C9L C10L 1.3900
C10L C11L 1.30(6)
C12L C13L 1.3900
C12L C17L 1.3900
C12L C18L 1.535(10)
C13L C14L 1.3900
C14L C15L 1.3900
C15L C16L 1.3900
C16L C17L 1.3900
